data_9007927
loop_
_publ_author_name
'Kissick, J. L.'
'Keszler, D. A.'

_publ_section_title
;
 Rb2Al2B2O7
;
_journal_name_full 'Acta Crystallographica, Section E'
_journal_page_first i85
_journal_page_last i87
_journal_paper_doi 10.1107/S1600536802015659
_journal_volume 58
_journal_year 2002
_chemical_formula_structural Rb2Al2B2O7
_chemical_formula_sum 'Al2 B2 O7 Rb2'
_space_group_IT_number 14
_symmetry_space_group_name_Hall '-P 2ybc'
_symmetry_space_group_name_H-M 'P 1 21/c 1'
_cell_angle_alpha 90
_cell_angle_beta 103.970
_cell_angle_gamma 90
_cell_length_a 8.901
_cell_length_b 7.5390
_cell_length_c 11.905
_cell_formula_units_Z 4
_cell_volume 775.252
_exptl_crystal_density_diffrn 3.072
_cod_original_formula_sum 'Rb2 Al2 B2 O7'
_cod_database_code 9007927

loop_
_symmetry_equiv_pos_as_xyz
x,y,z
x,1/2-y,1/2+z
-x,1/2+y,1/2-z
-x,-y,-z

loop_
_atom_site_aniso_label
_atom_site_aniso_U_11
_atom_site_aniso_U_22
_atom_site_aniso_U_33
_atom_site_aniso_U_12
_atom_site_aniso_U_13
_atom_site_aniso_U_23
Rb1 0.02390 0.02130 0.01522 0.00202 0.00023 -0.00159
Rb2 0.02018 0.02570 0.01822 -0.00420 0.00437 -0.00026
Al1 0.01110 0.01010 0.00850 0.00040 0.00160 0.00020
Al2 0.01150 0.01220 0.01010 -0.00130 0.00250 -0.00050
B1 0.01220 0.01090 0.01710 -0.00080 0.00350 -0.00130
B2 0.01770 0.01360 0.00800 -0.00020 0.00420 -0.00280
O1 0.01850 0.01510 0.02120 0.00380 0.00860 0.00470
O2 0.01770 0.01900 0.01850 0.00210 -0.00010 -0.00930
O3 0.01180 0.02170 0.02090 -0.00330 0.00480 -0.00190
O4 0.01410 0.02160 0.02140 -0.00240 0.00180 -0.00140
O5 0.03110 0.01930 0.02140 0.00610 0.01400 0.00980
O6 0.02280 0.01630 0.01090 -0.00810 0.00370 -0.00160
O7 0.01900 0.03430 0.01970 0.00470 0.00120 -0.01380

loop_
_atom_site_label
_atom_site_fract_x
_atom_site_fract_y
_atom_site_fract_z
_atom_site_U_iso_or_equiv
Rb1 0.03371 0.14003 0.62650 0.02092
Rb2 0.45632 -0.13338 0.85435 0.02143
Al1 -0.34247 -0.12434 0.62207 0.01010
Al2 -0.18525 0.08342 0.86588 0.01130
B1 0.15520 0.08730 0.91140 0.01340
B2 0.31910 -0.11470 0.56340 0.01290
O1 -0.20270 0.18920 0.39530 0.01760
O2 -0.30840 0.01990 0.73700 0.01910
O3 0.00640 0.04070 0.86200 0.01800
O4 0.46310 -0.18940 0.58920 0.01950
O5 0.28280 0.03240 0.49620 0.02260
O6 0.23730 0.17900 0.84550 0.01670
O7 -0.22940 0.53810 0.47950 0.02490

_cod_duplicate_entry 2201637
